data_7050027
loop_
_publ_author_name
'Ooyama, Yousuke'
'Yoshida, Katsuhira'

_publ_section_title
;
 Heterocyclic quinol-type fluorophores. Dramatic solid-state
 fluorescence enhancement behaviour of imidazoanthraquinol-type
 clathrate hosts upon inclusion of various kinds of organic solvent
 molecules
;
_journal_issue 9
_journal_name_full 'New Journal of Chemistry'
_journal_page_first 1204
_journal_paper_doi 10.1039/b411591k
_journal_volume 29
_journal_year 2005
_chemical_formula_sum 'C28 H29 N3 O3'
_chemical_formula_weight 455.56
_space_group_IT_number 2
_symmetry_cell_setting triclinic
_symmetry_Int_Tables_number 2
_symmetry_space_group_name_Hall '-P 1'
_symmetry_space_group_name_H-M 'P -1'
_audit_creation_date 'Sat Jun 18 23:09:50 2005'
_audit_creation_method 'by teXsan'
_cell_angle_alpha 96.08(3)
_cell_angle_beta 97.90(2)
_cell_angle_gamma 96.25(3)
_cell_formula_units_Z 2
_cell_length_a 9.250(3)
_cell_length_b 16.607(8)
_cell_length_c 8.100(2)
_cell_measurement_reflns_used 25
_cell_measurement_temperature 296.2
_cell_measurement_theta_max 14.9
_cell_measurement_theta_min 14.5
_cell_volume 1215.9(8)
_computing_cell_refinement 'MSC/AFC Diffractometer Control'
_computing_data_collection 'MSC/AFC Diffractometer Control'
_computing_data_reduction 'teXsan Ver. 1.11'
_computing_publication_material 'teXsan Ver. 1.11'
_computing_structure_refinement 'teXsan Ver. 1.10'
_computing_structure_solution SIR92
_diffrn_measured_fraction_theta_full 1.0000
_diffrn_measured_fraction_theta_max 1.0000
_diffrn_measurement_device_type 'Rigaku AFC7S'
_diffrn_measurement_method \w-2\q
_diffrn_orient_matrix_UB_11 0.02790
_diffrn_orient_matrix_UB_12 0.05799
_diffrn_orient_matrix_UB_13 0.05165
_diffrn_orient_matrix_UB_21 -0.01465
_diffrn_orient_matrix_UB_22 0.01842
_diffrn_orient_matrix_UB_23 -0.11407
_diffrn_orient_matrix_UB_31 -0.10540
_diffrn_orient_matrix_UB_32 0.00481
_diffrn_orient_matrix_UB_33 0.00976
_diffrn_radiation_detector 'scintillation counter'
_diffrn_radiation_monochromator graphite
_diffrn_radiation_source 'Rigaku sealed tube'
_diffrn_radiation_type 'Mo K\a'
_diffrn_radiation_wavelength 0.7107
_diffrn_reflns_av_R_equivalents 0.009
_diffrn_reflns_limit_h_max 0
_diffrn_reflns_limit_h_min -10
_diffrn_reflns_limit_k_max 19
_diffrn_reflns_limit_k_min -19
_diffrn_reflns_limit_l_max 9
_diffrn_reflns_limit_l_min -9
_diffrn_reflns_number 4559
_diffrn_reflns_theta_full 24.99
_diffrn_reflns_theta_max 24.99
_diffrn_standards_decay_% 0.07
_diffrn_standards_interval_count 150
_diffrn_standards_number 3
_exptl_absorpt_coefficient_mu 0.082
_exptl_absorpt_correction_T_max 0.999
_exptl_absorpt_correction_T_min 0.882
_exptl_absorpt_correction_type psi-scan
_exptl_absorpt_process_details '(North, Phillips & Mathews, 1968)'
_exptl_crystal_colour yellow
_exptl_crystal_density_diffrn 1.244
_exptl_crystal_density_method 'not measured'
_exptl_crystal_description prismatic
_exptl_crystal_F_000 484.00
_exptl_crystal_size_max 0.700
_exptl_crystal_size_mid 0.400
_exptl_crystal_size_min 0.400
_refine_diff_density_max 0.48
_refine_diff_density_min -0.40
_refine_ls_extinction_coef 0.093(7)
_refine_ls_extinction_method 'Zachariasen(1967) type 2 Gaussian isotropic'
_refine_ls_goodness_of_fit_ref 2.136
_refine_ls_matrix_type full
_refine_ls_number_parameters 368
_refine_ls_number_reflns 4270
_refine_ls_R_factor_all 0.0776
_refine_ls_R_factor_gt 0.0601
_refine_ls_shift/su_max 0.0007
_refine_ls_structure_factor_coef Fsqd
_refine_ls_weighting_details 'w = 1/[\s^2^(Fo^2^) + (0.04000(Max(Fo^2^,0) + 2Fc^2^)/3)^2^]'
_refine_ls_weighting_scheme calc
_refine_ls_wR_factor_gt 0.1568
_refine_ls_wR_factor_ref 0.1621
_reflns_number_gt 3255
_reflns_number_total 4270
_reflns_threshold_expression >2sigma(I)
_cod_data_source_file b411591k.txt
_cod_data_source_block 2a-1,4-dioxane
_cod_depositor_comments
;
The following automatic conversions were performed:
'_refine_ls_matrix_type' value 'Full' changed to 'full' according to
'/home/saulius/struct/CIF-dictionaries/cif_core.dic' dictionary named
'cif_core.dic' version 2.4.1 from 2010-06-29.

Automatic conversion script
Id: cif_fix_enum 1527 2010-12-29 10:47:43Z saulius 
;
_cod_original_cell_volume 1215.8(8)
_cod_original_sg_symbol_H-M 'P -1 '
_cod_original_formula_sum 'C28 H29 N3 O3 '
_cod_database_code 7050027

loop_
_symmetry_equiv_pos_as_xyz
x,y,z
-x,-y,-z

loop_
_atom_site_label
_atom_site_type_symbol
_atom_site_fract_x
_atom_site_fract_y
_atom_site_fract_z
_atom_site_U_iso_or_equiv
_atom_site_adp_type
_atom_site_occupancy
_atom_site_calc_flag
_atom_site_refinement_flags
_atom_site_disorder_assembly
_atom_site_disorder_group
O(1) O 0.8122(2) 0.35896(10) 0.7020(2) 0.0523(5) Uani 1.00 d . . .
O(2) O 0.9263(3) 0.1480(1) 1.1583(2) 0.0956(8) Uani 1.00 d . . .
O(3) O 0.4063(2) 0.5097(1) 0.3533(2) 0.0728(6) Uani 1.00 d . . .
N(1) N 0.7962(2) 0.4814(1) 0.9824(2) 0.0448(5) Uani 1.00 d . . .
N(2) N 0.9005(2) 0.5305(1) 1.2442(2) 0.0484(5) Uani 1.00 d . . .
N(3) N 0.6835(4) 0.8649(2) 1.0264(4) 0.114(1) Uani 1.00 d . . .
C(1) C 0.7760(2) 0.3009(1) 0.8138(3) 0.0470(6) Uani 1.00 d . . .
C(2) C 0.8213(2) 0.2180(1) 0.7579(3) 0.0514(6) Uani 1.00 d . . .
C(3) C 0.8088(3) 0.1909(2) 0.5879(3) 0.0642(8) Uani 1.00 d . . .
C(4) C 0.8412(3) 0.1136(2) 0.5346(4) 0.0767(10) Uani 1.00 d . . .
C(5) C 0.8839(3) 0.0620(2) 0.6506(4) 0.0741(9) Uani 1.00 d . . .
C(6) C 0.8971(3) 0.0881(2) 0.8174(4) 0.0647(8) Uani 1.00 d . . .
C(7) C 0.8685(3) 0.1669(1) 0.8739(3) 0.0526(7) Uani 1.00 d . . .
C(8) C 0.8983(3) 0.1951(2) 1.0562(3) 0.0592(7) Uani 1.00 d . . .
C(9) C 0.8997(3) 0.2836(1) 1.1087(3) 0.0503(6) Uani 1.00 d . . .
C(10) C 0.9603(3) 0.3160(2) 1.2733(3) 0.0572(7) Uani 1.00 d . . .
C(11) C 0.9694(3) 0.3971(2) 1.3297(3) 0.0553(7) Uani 1.00 d . . .
C(12) C 0.9108(2) 0.4477(1) 1.2179(3) 0.0455(6) Uani 1.00 d . . .
C(13) C 0.8474(2) 0.4156(1) 1.0539(2) 0.0423(6) Uani 1.00 d . . .
C(14) C 0.8430(2) 0.3334(1) 0.9924(3) 0.0438(6) Uani 1.00 d . . .
C(15) C 0.8295(2) 0.5480(1) 1.1013(3) 0.0455(6) Uani 1.00 d . . .
C(16) C 0.7905(2) 0.6291(1) 1.0774(3) 0.0499(6) Uani 1.00 d . . .
C(17) C 0.8092(3) 0.6897(2) 1.2138(3) 0.0575(7) Uani 1.00 d . . .
C(18) C 0.7736(3) 0.7668(2) 1.1966(4) 0.0671(9) Uani 1.00 d . . .
C(19) C 0.7181(3) 0.7883(2) 1.0423(4) 0.0751(10) Uani 1.00 d . . .
C(20) C 0.7007(4) 0.7277(2) 0.9064(5) 0.088(1) Uani 1.00 d . . .
C(21) C 0.7360(3) 0.6501(2) 0.9234(4) 0.0686(9) Uani 1.00 d . . .
C(22) C 0.7005(4) 0.9297(2) 1.1642(6) 0.107(1) Uani 1.00 d . . .
C(23) C 0.5768(4) 0.9265(2) 1.2657(6) 0.113(1) Uani 1.00 d . . .
C(24) C 0.6445(7) 0.8910(3) 0.844(1) 0.213(3) Uani 1.00 d . . .
C(25) C 0.4998(8) 0.8622(3) 0.8179(8) 0.162(3) Uani 1.00 d . . .
C(26) C 0.6081(3) 0.2933(2) 0.7991(4) 0.0629(8) Uani 1.00 d . . .
C(27) C 0.5545(3) 0.4986(3) 0.3530(4) 0.106(1) Uani 1.00 d . . .
C(28) C 0.6206(4) 0.4628(3) 0.4822(4) 0.127(2) Uani 1.00 d . . .
H(1) H 0.908(3) 0.378(2) 0.726(4) 0.087(10) Uiso 1.00 calc . . .
H(2) H 0.746(3) 0.479(2) 0.881(3) 0.065(8) Uiso 1.00 calc . . .
H(3) H 0.774(3) 0.224(2) 0.508(3) 0.069(8) Uiso 1.00 calc . . .
H(4) H 0.827(3) 0.095(2) 0.412(4) 0.082(8) Uiso 1.00 calc . . .
H(5) H 0.909(3) 0.009(2) 0.612(4) 0.087(9) Uiso 1.00 calc . . .
H(6) H 0.932(3) 0.056(2) 0.900(3) 0.075(9) Uiso 1.00 calc . . .
H(7) H 0.994(3) 0.280(2) 1.346(3) 0.061(7) Uiso 1.00 calc . . .
H(8) H 1.011(2) 0.419(1) 1.441(3) 0.054(6) Uiso 1.00 calc . . .
H(9) H 0.846(3) 0.676(1) 1.325(3) 0.059(7) Uiso 1.00 calc . . .
H(10) H 0.786(3) 0.803(2) 1.292(4) 0.079(9) Uiso 1.00 calc . . .
H(11) H 0.674(4) 0.735(2) 0.803(4) 0.11(1) Uiso 1.00 calc . . .
H(12) H 0.722(3) 0.612(2) 0.840(3) 0.074(9) Uiso 1.00 calc . . .
H(13) H 0.7885 0.9245 1.2400 0.1286 Uiso 1.00 calc . . .
H(14) H 0.7105 0.9804 1.1240 0.1286 Uiso 1.00 calc . . .
H(15) H 0.4889 0.9322 1.1950 0.1339 Uiso 1.00 calc . . .
H(16) H 0.5967 0.9710 1.3545 0.1339 Uiso 1.00 calc . . .
H(17) H 0.5673 0.8768 1.3117 0.1339 Uiso 1.00 calc . . .
H(18) H 0.6591 0.9482 0.8493 0.2476 Uiso 1.00 calc . . .
H(19) H 0.6966 0.8654 0.7693 0.2476 Uiso 1.00 calc . . .
H(20) H 0.4872 0.8061 0.8387 0.1906 Uiso 1.00 calc . . .
H(21) H 0.4612 0.8655 0.7052 0.1906 Uiso 1.00 calc . . .
H(22) H 0.4481 0.8927 0.8912 0.1906 Uiso 1.00 calc . . .
H(23) H 0.574(3) 0.345(2) 0.833(3) 0.072(8) Uiso 1.00 calc . . .
H(24) H 0.570(3) 0.253(2) 0.869(4) 0.091(10) Uiso 1.00 calc . . .
H(25) H 0.566(3) 0.274(2) 0.679(4) 0.069(8) Uiso 1.00 calc . . .
H(26) H 0.6088 0.5516 0.3577 0.1264 Uiso 1.00 calc . . .
H(27) H 0.5617 0.4674 0.2504 0.1264 Uiso 1.00 calc . . .
H(28) H 0.5728 0.4069 0.4748 0.1561 Uiso 1.00 calc . . .
H(29) H 0.7210 0.4605 0.4748 0.1561 Uiso 1.00 calc . . .

loop_
_atom_site_aniso_label
_atom_site_aniso_U_11
_atom_site_aniso_U_22
_atom_site_aniso_U_33
_atom_site_aniso_U_12
_atom_site_aniso_U_13
_atom_site_aniso_U_23
O(1) 0.0554(10) 0.0562(10) 0.0422(8) -0.0019(8) 0.0019(7) 0.0084(7)
O(2) 0.172(2) 0.057(1) 0.065(1) 0.027(1) 0.024(1) 0.0210(10)
O(3) 0.058(1) 0.115(2) 0.0490(10) 0.024(1) 0.0055(8) 0.0155(10)
N(1) 0.0455(10) 0.048(1) 0.0407(10) 0.0058(8) 0.0047(8) 0.0050(8)
N(2) 0.050(1) 0.050(1) 0.0438(10) 0.0078(8) 0.0068(8) -0.0008(8)
N(3) 0.159(3) 0.071(2) 0.125(3) 0.057(2) 0.022(2) 0.031(2)
C(1) 0.047(1) 0.048(1) 0.044(1) -0.0029(9) 0.0072(9) 0.0043(9)
C(2) 0.049(1) 0.050(1) 0.052(1) -0.0052(10) 0.0116(10) -0.001(1)
C(3) 0.076(2) 0.061(2) 0.050(1) -0.002(1) 0.006(1) -0.003(1)
C(4) 0.094(2) 0.069(2) 0.060(2) -0.002(2) 0.015(2) -0.015(1)
C(5) 0.088(2) 0.056(2) 0.077(2) 0.006(1) 0.025(2) -0.008(1)
C(6) 0.072(2) 0.052(2) 0.072(2) 0.004(1) 0.020(1) 0.006(1)
C(7) 0.058(1) 0.045(1) 0.055(1) 0.000(1) 0.016(1) 0.004(1)
C(8) 0.075(2) 0.051(1) 0.055(1) 0.007(1) 0.018(1) 0.012(1)
C(9) 0.059(1) 0.050(1) 0.045(1) 0.008(1) 0.015(1) 0.010(1)
C(10) 0.073(2) 0.059(2) 0.043(1) 0.017(1) 0.010(1) 0.012(1)
C(11) 0.065(1) 0.064(2) 0.037(1) 0.012(1) 0.006(1) 0.003(1)
C(12) 0.046(1) 0.051(1) 0.040(1) 0.0081(9) 0.0102(9) 0.0029(9)
C(13) 0.041(1) 0.047(1) 0.040(1) 0.0058(9) 0.0103(8) 0.0074(9)
C(14) 0.044(1) 0.048(1) 0.040(1) 0.0009(9) 0.0107(9) 0.0059(9)
C(15) 0.040(1) 0.051(1) 0.046(1) 0.0038(9) 0.0104(9) 0.0012(10)
C(16) 0.044(1) 0.050(1) 0.057(1) 0.0086(9) 0.0116(10) 0.007(1)
C(17) 0.053(1) 0.052(1) 0.066(2) 0.008(1) 0.005(1) 0.001(1)
C(18) 0.057(2) 0.053(2) 0.089(2) 0.009(1) 0.010(1) -0.004(1)
C(19) 0.078(2) 0.058(2) 0.096(2) 0.022(1) 0.021(2) 0.013(2)
C(20) 0.118(3) 0.082(2) 0.076(2) 0.045(2) 0.021(2) 0.027(2)
C(21) 0.086(2) 0.065(2) 0.060(2) 0.024(1) 0.015(1) 0.007(1)
C(22) 0.103(3) 0.047(2) 0.174(4) 0.016(2) 0.025(3) 0.008(2)
C(23) 0.098(3) 0.065(2) 0.170(4) 0.012(2) 0.025(3) -0.015(2)
C(24) 0.127(4) 0.065(3) 0.45(1) 0.013(3) 0.043(6) 0.048(5)
C(25) 0.191(6) 0.099(4) 0.212(6) 0.035(4) 0.052(5) 0.045(4)
C(26) 0.051(1) 0.063(2) 0.069(2) -0.002(1) 0.005(1) 0.001(1)
C(27) 0.061(2) 0.206(4) 0.058(2) 0.040(2) 0.016(1) 0.020(2)
C(28) 0.104(3) 0.244(5) 0.065(2) 0.104(3) 0.035(2) 0.053(3)

loop_
_atom_type_symbol
_atom_type_description
_atom_type_scat_dispersion_real
_atom_type_scat_dispersion_imag
_atom_type_scat_source
C C 0.0033 0.0002 'International Tables Vol C Tables 4.2.6.8 and 6.1.1.1'
H H 0.0000 0.0000 'International Tables Vol C Table 6.1.1.2'
N N 0.0061 0.0033 'International Tables Vol C Tables 4.2.6.8 and 6.1.1.1'
O O 0.0106 0.0060 'International Tables Vol C Tables 4.2.6.8 and 6.1.1.1'

loop_
_geom_angle_atom_site_label_1
_geom_angle_atom_site_label_2
_geom_angle_atom_site_label_3
_geom_angle
_geom_angle_site_symmetry_1
_geom_angle_site_symmetry_2
_geom_angle_site_symmetry_3
_geom_angle_publ_flag
C(27) O(3) C(28) 111.3(2) 1_555 1_555 2_666 yes
C(13) N(1) C(15) 107.5(2) 1_555 1_555 1_555 yes
C(12) N(2) C(15) 105.2(2) 1_555 1_555 1_555 yes
C(19) N(3) C(22) 124.2(3) 1_555 1_555 1_555 yes
C(19) N(3) C(24) 119.2(3) 1_555 1_555 1_555 yes
C(22) N(3) C(24) 115.9(3) 1_555 1_555 1_555 yes
O(1) C(1) C(2) 111.0(2) 1_555 1_555 1_555 yes
O(1) C(1) C(14) 110.3(2) 1_555 1_555 1_555 yes
O(1) C(1) C(26) 104.6(2) 1_555 1_555 1_555 yes
C(2) C(1) C(14) 112.5(2) 1_555 1_555 1_555 yes
C(2) C(1) C(26) 109.1(2) 1_555 1_555 1_555 yes
C(14) C(1) C(26) 109.1(2) 1_555 1_555 1_555 yes
C(1) C(2) C(3) 119.7(2) 1_555 1_555 1_555 yes
C(1) C(2) C(7) 121.3(2) 1_555 1_555 1_555 yes
C(3) C(2) C(7) 118.9(2) 1_555 1_555 1_555 yes
C(2) C(3) C(4) 120.6(3) 1_555 1_555 1_555 yes
C(3) C(4) C(5) 120.2(3) 1_555 1_555 1_555 yes
C(4) C(5) C(6) 119.6(3) 1_555 1_555 1_555 yes
C(5) C(6) C(7) 121.0(3) 1_555 1_555 1_555 yes
C(2) C(7) C(6) 119.6(2) 1_555 1_555 1_555 yes
C(2) C(7) C(8) 121.5(2) 1_555 1_555 1_555 yes
C(6) C(7) C(8) 118.7(2) 1_555 1_555 1_555 yes
O(2) C(8) C(7) 121.2(2) 1_555 1_555 1_555 yes
O(2) C(8) C(9) 121.5(2) 1_555 1_555 1_555 yes
C(7) C(8) C(9) 117.3(2) 1_555 1_555 1_555 yes
C(8) C(9) C(10) 119.0(2) 1_555 1_555 1_555 yes
C(8) C(9) C(14) 119.7(2) 1_555 1_555 1_555 yes
C(10) C(9) C(14) 121.2(2) 1_555 1_555 1_555 yes
C(9) C(10) C(11) 122.5(2) 1_555 1_555 1_555 yes
C(10) C(11) C(12) 117.5(2) 1_555 1_555 1_555 yes
N(2) C(12) C(11) 129.3(2) 1_555 1_555 1_555 yes
N(2) C(12) C(13) 110.3(2) 1_555 1_555 1_555 yes
C(11) C(12) C(13) 120.4(2) 1_555 1_555 1_555 yes
N(1) C(13) C(12) 104.7(2) 1_555 1_555 1_555 yes
N(1) C(13) C(14) 132.6(2) 1_555 1_555 1_555 yes
C(12) C(13) C(14) 122.7(2) 1_555 1_555 1_555 yes
C(1) C(14) C(9) 122.9(2) 1_555 1_555 1_555 yes
C(1) C(14) C(13) 121.4(2) 1_555 1_555 1_555 yes
C(9) C(14) C(13) 115.6(2) 1_555 1_555 1_555 yes
N(1) C(15) N(2) 112.3(2) 1_555 1_555 1_555 yes
N(1) C(15) C(16) 124.7(2) 1_555 1_555 1_555 yes
N(2) C(15) C(16) 123.1(2) 1_555 1_555 1_555 yes
C(15) C(16) C(17) 120.1(2) 1_555 1_555 1_555 yes
C(15) C(16) C(21) 123.0(2) 1_555 1_555 1_555 yes
C(17) C(16) C(21) 117.0(2) 1_555 1_555 1_555 yes
C(16) C(17) C(18) 121.8(3) 1_555 1_555 1_555 yes
C(17) C(18) C(19) 121.6(3) 1_555 1_555 1_555 yes
N(3) C(19) C(18) 121.2(3) 1_555 1_555 1_555 yes
N(3) C(19) C(20) 122.5(3) 1_555 1_555 1_555 yes
C(18) C(19) C(20) 116.3(3) 1_555 1_555 1_555 yes
C(19) C(20) C(21) 122.2(3) 1_555 1_555 1_555 yes
C(16) C(21) C(20) 121.1(3) 1_555 1_555 1_555 yes
N(3) C(22) C(23) 114.2(3) 1_555 1_555 1_555 yes
N(3) C(24) C(25) 97.5(6) 1_555 1_555 1_555 yes
O(3) C(27) C(28) 117.0(3) 1_555 1_555 1_555 yes
O(3) C(28) C(27) 116.9(3) 2_666 1_555 1_555 yes

loop_
_geom_bond_atom_site_label_1
_geom_bond_atom_site_label_2
_geom_bond_distance
_geom_bond_site_symmetry_1
_geom_bond_site_symmetry_2
_geom_bond_publ_flag
O(1) C(1) 1.436(3) 1_555 1_555 yes
O(2) C(8) 1.220(3) 1_555 1_555 yes
O(3) C(27) 1.403(3) 1_555 1_555 yes
O(3) C(28) 1.427(4) 1_555 2_666 yes
N(1) C(13) 1.388(3) 1_555 1_555 yes
N(1) C(15) 1.365(3) 1_555 1_555 yes
N(2) C(12) 1.385(3) 1_555 1_555 yes
N(2) C(15) 1.326(3) 1_555 1_555 yes
N(3) C(19) 1.359(4) 1_555 1_555 yes
N(3) C(22) 1.446(5) 1_555 1_555 yes
N(3) C(24) 1.592(9) 1_555 1_555 yes
C(1) C(2) 1.523(3) 1_555 1_555 yes
C(1) C(14) 1.511(3) 1_555 1_555 yes
C(1) C(26) 1.532(3) 1_555 1_555 yes
C(2) C(3) 1.388(3) 1_555 1_555 yes
C(2) C(7) 1.390(3) 1_555 1_555 yes
C(3) C(4) 1.388(4) 1_555 1_555 yes
C(4) C(5) 1.384(4) 1_555 1_555 yes
C(5) C(6) 1.359(4) 1_555 1_555 yes
C(6) C(7) 1.405(3) 1_555 1_555 yes
C(7) C(8) 1.479(3) 1_555 1_555 yes
C(8) C(9) 1.483(3) 1_555 1_555 yes
C(9) C(10) 1.399(3) 1_555 1_555 yes
C(9) C(14) 1.404(3) 1_555 1_555 yes
C(10) C(11) 1.365(4) 1_555 1_555 yes
C(11) C(12) 1.395(3) 1_555 1_555 yes
C(12) C(13) 1.400(3) 1_555 1_555 yes
C(13) C(14) 1.396(3) 1_555 1_555 yes
C(15) C(16) 1.458(3) 1_555 1_555 yes
C(16) C(17) 1.391(3) 1_555 1_555 yes
C(16) C(21) 1.375(4) 1_555 1_555 yes
C(17) C(18) 1.373(4) 1_555 1_555 yes
C(18) C(19) 1.382(4) 1_555 1_555 yes
C(19) C(20) 1.390(4) 1_555 1_555 yes
C(20) C(21) 1.379(4) 1_555 1_555 yes
C(22) C(23) 1.497(5) 1_555 1_555 yes
C(24) C(25) 1.352(7) 1_555 1_555 yes
C(27) C(28) 1.362(4) 1_555 1_555 yes
